data_4020847
loop_
_publ_author_name
'Ho-Kee Yim'
'Henry N. C. Wong'

_publ_section_title
;
 Diastereoselective Addition Reactions of Furyl Sulfonylimine
 Using Chiral Boronates as Auxiliary: Application to the Enantioselective
 Synthesis of 2,3-Disubstituted Furyl Sulfonylamides
;
_journal_name_full 'Journal of Organic Chemistry'
_journal_page_first 2892
_journal_page_last 2895
_journal_paper_doi 10.1021/jo030385e
_journal_volume 69
_journal_year 2004
_chemical_formula_sum 'C42 H38 B N O7 S'
_chemical_formula_weight 711.60
_space_group_IT_number 4
_symmetry_cell_setting monoclinic
_symmetry_space_group_name_Hall 'P 2yb'
_symmetry_space_group_name_H-M 'P 1 21 1'
_cell_angle_alpha 90.00
_cell_angle_beta 95.37(3)
_cell_angle_gamma 90.00
_cell_formula_units_Z 2
_cell_length_a 9.7071(19)
_cell_length_b 15.745(3)
_cell_length_c 12.423(3)
_cell_measurement_temperature 293(2)
_cell_volume 1890.3(6)
_diffrn_ambient_temperature 293(2)
_exptl_crystal_density_diffrn 1.250
_cod_depositor_comments
;
The following automatic conversions were performed:
'_symmetry_cell_setting' value 'MONOCLINIC' changed to 'monoclinic'
according to '/home/saulius/struct/CIF-dictionaries/cif_core.dic'
dictionary named 'cif_core.dic' version 2.4.1 from 2010-06-29.

Automatic conversion script
Id: cif_fix_enum 1527 2010-12-29 10:47:43Z saulius 
;
_cod_original_sg_symbol_H-M 'P 21'
_cod_database_code 4020847

loop_
_symmetry_equiv_pos_as_xyz
'x, y, z'
'-x, y+1/2, -z'

loop_
_atom_site_label
_atom_site_type_symbol
_atom_site_fract_x
_atom_site_fract_y
_atom_site_fract_z
_atom_site_U_iso_or_equiv
_atom_site_adp_type
_atom_site_occupancy
_atom_site_symmetry_multiplicity
_atom_site_calc_flag
_atom_site_refinement_flags
_atom_site_disorder_assembly
_atom_site_disorder_group
B1 B 0.5592(3) 0.3224(2) 0.3498(2) 0.0553(6) Uani 1 1 d . . .
N1 N 0.3231(2) 0.32766(18) 0.64237(17) 0.0623(5) Uani 1 1 d . . .
S1 S 0.15128(6) 0.32275(5) 0.62684(5) 0.0630(2) Uani 1 1 d . . .
O1 O 0.1139(2) 0.27032(15) 0.7135(2) 0.0819(6) Uani 1 1 d . . .
O2 O 0.10242(19) 0.29943(15) 0.51834(18) 0.0782(6) Uani 1 1 d . . .
O3 O 0.61002(19) 0.30433(19) 0.65195(15) 0.0846(7) Uani 1 1 d . . .
O4 O 0.64638(16) 0.33545(13) 0.27090(13) 0.0591(5) Uani 1 1 d . . .
O5 O 0.42265(15) 0.32906(12) 0.31366(12) 0.0548(4) Uani 1 1 d . . .
O6 O 0.4820(2) 0.30901(17) -0.00068(15) 0.0777(6) Uani 1 1 d . . .
O7 O 0.3746(2) 0.48984(13) 0.09846(16) 0.0679(5) Uani 1 1 d . . .
C1 C 0.0992(3) 0.42678(19) 0.6504(2) 0.0613(7) Uani 1 1 d . . .
C2 C 0.0817(4) 0.4842(2) 0.5667(3) 0.0846(9) Uani 1 1 d . . .
H2B H 0.1022 0.4690 0.4977 0.101 Uiso 1 1 calc R . .
C3 C 0.0330(5) 0.5650(3) 0.5864(3) 0.0952(11) Uani 1 1 d . . .
H3A H 0.0206 0.6040 0.5300 0.114 Uiso 1 1 calc R . .
C4 C 0.0027(4) 0.5885(2) 0.6893(3) 0.0817(9) Uani 1 1 d . . .
C5 C 0.0242(4) 0.5310(3) 0.7705(3) 0.0894(11) Uani 1 1 d . . .
H5A H 0.0065 0.5470 0.8400 0.107 Uiso 1 1 calc R . .
C6 C 0.0713(4) 0.4500(2) 0.7541(3) 0.0760(8) Uani 1 1 d . . .
H6A H 0.0841 0.4116 0.8111 0.091 Uiso 1 1 calc R . .
C7 C -0.0535(7) 0.6763(3) 0.7097(4) 0.1252(18) Uani 1 1 d . . .
H7A H -0.0685 0.6818 0.7847 0.188 Uiso 1 1 calc R . .
H7B H -0.1394 0.6844 0.6661 0.188 Uiso 1 1 calc R . .
H7C H 0.0120 0.7184 0.6913 0.188 Uiso 1 1 calc R . .
C8 C 0.3838(2) 0.3165(2) 0.5558(2) 0.0589(6) Uani 1 1 d . . .
H8A H 0.3295 0.3122 0.4903 0.071 Uiso 1 1 calc R . .
C9 C 0.5308(3) 0.3104(2) 0.5554(2) 0.0632(7) Uani 1 1 d . . .
C10 C 0.6103(2) 0.3081(2) 0.4702(2) 0.0620(7) Uani 1 1 d . . .
C11 C 0.7491(3) 0.2998(3) 0.5189(3) 0.0853(11) Uani 1 1 d . . .
H11A H 0.8287 0.2963 0.4829 0.102 Uiso 1 1 calc R . .
C12 C 0.7426(3) 0.2979(3) 0.6254(3) 0.1004(15) Uani 1 1 d . . .
H12A H 0.8194 0.2929 0.6757 0.120 Uiso 1 1 calc R . .
C13 C 0.5623(2) 0.35196(17) 0.1703(2) 0.0539(6) Uani 1 1 d . . .
H13A H 0.5916 0.4058 0.1400 0.065 Uiso 1 1 calc R . .
C14 C 0.5769(3) 0.28052(17) 0.0872(2) 0.0558(6) Uani 1 1 d . . .
C15 C 0.4984(5) 0.2814(4) -0.1054(3) 0.1300(19) Uani 1 1 d . . .
H15A H 0.4272 0.3057 -0.1548 0.195 Uiso 1 1 calc R . .
H15B H 0.4919 0.2205 -0.1083 0.195 Uiso 1 1 calc R . .
H15C H 0.5874 0.2988 -0.1252 0.195 Uiso 1 1 calc R . .
C16 C 0.5297(3) 0.1945(2) 0.1292(3) 0.0665(7) Uani 1 1 d . . .
C17 C 0.4043(4) 0.1599(3) 0.0912(4) 0.0945(12) Uani 1 1 d . . .
H17A H 0.3468 0.1880 0.0387 0.113 Uiso 1 1 calc R . .
C18 C 0.3640(6) 0.0814(4) 0.1325(6) 0.132(2) Uani 1 1 d . . .
H18A H 0.2792 0.0579 0.1072 0.159 Uiso 1 1 calc R . .
C19 C 0.4487(8) 0.0392(3) 0.2100(7) 0.140(2) Uani 1 1 d . . .
H19A H 0.4212 -0.0128 0.2364 0.168 Uiso 1 1 calc R . .
C20 C 0.5702(6) 0.0728(3) 0.2474(4) 0.1133(16) Uani 1 1 d . . .
H20A H 0.6269 0.0440 0.2998 0.136 Uiso 1 1 calc R . .
C21 C 0.6125(4) 0.1504(2) 0.2083(3) 0.0803(9) Uani 1 1 d . . .
H21A H 0.6972 0.1731 0.2353 0.096 Uiso 1 1 calc R . .
C22 C 0.7233(3) 0.27729(19) 0.0502(2) 0.0612(7) Uani 1 1 d . . .
C23 C 0.7991(4) 0.3503(3) 0.0414(4) 0.1059(14) Uani 1 1 d . . .
H23A H 0.7641 0.4018 0.0634 0.127 Uiso 1 1 calc R . .
C24 C 0.9266(5) 0.3483(4) 0.0002(5) 0.134(2) Uani 1 1 d . . .
H24A H 0.9758 0.3985 -0.0052 0.160 Uiso 1 1 calc R . .
C25 C 0.9808(4) 0.2750(4) -0.0322(3) 0.1058(14) Uani 1 1 d . . .
H25A H 1.0664 0.2743 -0.0601 0.127 Uiso 1 1 calc R . .
C26 C 0.9082(5) 0.2024(3) -0.0235(4) 0.1066(13) Uani 1 1 d . . .
H26A H 0.9446 0.1513 -0.0456 0.128 Uiso 1 1 calc R . .
C27 C 0.7810(4) 0.2032(3) 0.0176(3) 0.0953(12) Uani 1 1 d . . .
H27A H 0.7334 0.1524 0.0233 0.114 Uiso 1 1 calc R . .
C28 C 0.4146(3) 0.36243(18) 0.2049(2) 0.0539(6) Uani 1 1 d . . .
H28A H 0.3496 0.3284 0.1577 0.065 Uiso 1 1 calc R . .
C29 C 0.3642(3) 0.45681(17) 0.2052(2) 0.0563(6) Uani 1 1 d . . .
C30 C 0.4609(3) 0.51044(17) 0.2803(2) 0.0604(6) Uani 1 1 d . . .
C31 C 0.5602(3) 0.56231(19) 0.2398(3) 0.0735(8) Uani 1 1 d . . .
H31A H 0.5669 0.5649 0.1657 0.088 Uiso 1 1 calc R . .
C32 C 0.6488(3) 0.6100(2) 0.3095(4) 0.0941(12) Uani 1 1 d . . .
H32A H 0.7125 0.6460 0.2814 0.113 Uiso 1 1 calc R . .
C33 C 0.6441(4) 0.6051(3) 0.4188(4) 0.1010(13) Uani 1 1 d . . .
H33A H 0.7070 0.6356 0.4649 0.121 Uiso 1 1 calc R . .
C34 C 0.5467(5) 0.5551(3) 0.4604(3) 0.1008(12) Uani 1 1 d . . .
H34A H 0.5422 0.5523 0.5348 0.121 Uiso 1 1 calc R . .
C35 C 0.4540(4) 0.5083(2) 0.3912(3) 0.0784(8) Uani 1 1 d . . .
H35A H 0.3869 0.4752 0.4198 0.094 Uiso 1 1 calc R . .
C36 C 0.2161(3) 0.46495(18) 0.2365(2) 0.0606(6) Uani 1 1 d . . .
C37 C 0.1610(3) 0.5457(2) 0.2426(3) 0.0859(10) Uani 1 1 d . . .
H37A H 0.2157 0.5927 0.2310 0.103 Uiso 1 1 calc R . .
C38 C 0.0251(4) 0.5575(3) 0.2658(4) 0.1009(13) Uani 1 1 d . . .
H38A H -0.0105 0.6121 0.2700 0.121 Uiso 1 1 calc R . .
C39 C -0.0566(4) 0.4886(3) 0.2824(3) 0.0924(11) Uani 1 1 d . . .
H39A H -0.1484 0.4963 0.2959 0.111 Uiso 1 1 calc R . .
C40 C -0.0029(3) 0.4095(3) 0.2790(3) 0.0826(9) Uani 1 1 d . . .
H40A H -0.0572 0.3629 0.2929 0.099 Uiso 1 1 calc R . .
C41 C 0.1328(3) 0.3971(2) 0.2549(3) 0.0696(7) Uani 1 1 d . . .
H41A H 0.1674 0.3422 0.2512 0.084 Uiso 1 1 calc R . .
C42 C 0.2743(4) 0.4631(2) 0.0146(3) 0.0795(9) Uani 1 1 d . . .
H42A H 0.2933 0.4893 -0.0523 0.119 Uiso 1 1 calc R . .
H42B H 0.1838 0.4796 0.0320 0.119 Uiso 1 1 calc R . .
H42C H 0.2781 0.4025 0.0073 0.119 Uiso 1 1 calc R . .

loop_
_atom_site_aniso_label
_atom_site_aniso_U_11
_atom_site_aniso_U_22
_atom_site_aniso_U_33
_atom_site_aniso_U_23
_atom_site_aniso_U_13
_atom_site_aniso_U_12
B1 0.0507(13) 0.0589(15) 0.0570(14) -0.0022(16) 0.0085(11) -0.0015(14)
N1 0.0566(11) 0.0749(14) 0.0563(11) -0.0024(13) 0.0100(8) 0.0020(11)
S1 0.0554(3) 0.0646(4) 0.0711(4) -0.0051(4) 0.0165(3) 0.0008(3)
O1 0.0841(13) 0.0664(12) 0.1019(16) 0.0097(12) 0.0447(12) 0.0032(10)
O2 0.0584(10) 0.0905(16) 0.0852(13) -0.0277(12) 0.0038(9) 0.0016(10)
O3 0.0602(10) 0.138(2) 0.0549(10) 0.0068(13) 0.0023(8) 0.0042(12)
O4 0.0491(8) 0.0774(13) 0.0516(8) -0.0060(9) 0.0096(6) -0.0037(8)
O5 0.0509(8) 0.0603(10) 0.0543(8) 0.0056(9) 0.0107(6) 0.0009(8)
O6 0.0815(12) 0.0946(16) 0.0557(10) -0.0027(11) -0.0014(8) 0.0060(12)
O7 0.0726(12) 0.0696(13) 0.0617(11) 0.0141(10) 0.0081(9) -0.0037(9)
C1 0.0601(15) 0.0635(16) 0.0608(15) -0.0006(14) 0.0080(12) 0.0011(12)
C2 0.114(3) 0.080(2) 0.0621(17) 0.0017(18) 0.0176(17) 0.0141(19)
C3 0.139(3) 0.077(2) 0.070(2) 0.0097(19) 0.014(2) 0.024(2)
C4 0.101(2) 0.069(2) 0.074(2) 0.0028(17) 0.0050(17) 0.0140(17)
C5 0.120(3) 0.081(2) 0.069(2) -0.0055(18) 0.0169(18) 0.026(2)
C6 0.096(2) 0.0707(19) 0.0630(17) 0.0055(15) 0.0151(15) 0.0195(16)
C7 0.190(5) 0.079(3) 0.106(3) 0.003(2) 0.014(3) 0.047(3)
C8 0.0553(12) 0.0664(15) 0.0552(12) 0.0037(14) 0.0059(10) 0.0005(13)
C9 0.0567(13) 0.079(2) 0.0537(12) 0.0016(14) 0.0044(10) 0.0045(13)
C10 0.0530(12) 0.0751(19) 0.0590(13) 0.0026(14) 0.0100(10) 0.0003(12)
C11 0.0523(14) 0.135(3) 0.0688(17) 0.010(2) 0.0085(12) 0.0075(17)
C12 0.0548(15) 0.174(5) 0.0710(18) 0.013(2) -0.0029(13) 0.011(2)
C13 0.0529(13) 0.0591(15) 0.0509(13) 0.0004(11) 0.0107(10) -0.0044(10)
C14 0.0586(13) 0.0588(15) 0.0507(13) -0.0032(12) 0.0092(11) -0.0028(11)
C15 0.139(4) 0.190(6) 0.059(2) -0.018(3) -0.005(2) 0.027(3)
C16 0.0718(17) 0.0583(16) 0.0731(17) -0.0073(15) 0.0254(14) -0.0056(13)
C17 0.084(2) 0.085(2) 0.117(3) -0.023(2) 0.021(2) -0.0235(18)
C18 0.124(4) 0.102(4) 0.178(5) -0.031(4) 0.054(4) -0.052(3)
C19 0.172(6) 0.072(3) 0.190(6) 0.009(4) 0.090(5) -0.020(3)
C20 0.146(4) 0.076(3) 0.127(4) 0.022(3) 0.061(3) 0.015(3)
C21 0.090(2) 0.0656(18) 0.090(2) 0.0089(18) 0.0365(18) 0.0090(16)
C22 0.0691(16) 0.0664(17) 0.0500(13) -0.0028(13) 0.0154(12) -0.0039(13)
C23 0.106(3) 0.089(3) 0.134(3) -0.032(3) 0.066(3) -0.029(2)
C24 0.125(3) 0.129(4) 0.162(4) -0.048(4) 0.089(3) -0.051(3)
C25 0.086(2) 0.139(4) 0.100(3) -0.020(3) 0.046(2) -0.010(2)
C26 0.110(3) 0.107(3) 0.112(3) 0.001(3) 0.058(2) 0.026(3)
C27 0.103(3) 0.075(2) 0.117(3) -0.002(2) 0.054(2) 0.004(2)
C28 0.0529(13) 0.0559(14) 0.0535(13) 0.0007(11) 0.0088(10) -0.0015(10)
C29 0.0585(14) 0.0539(14) 0.0572(14) 0.0064(12) 0.0090(11) 0.0013(11)
C30 0.0621(15) 0.0492(14) 0.0703(17) -0.0033(13) 0.0072(12) 0.0022(11)
C31 0.0694(17) 0.0547(16) 0.098(2) -0.0073(17) 0.0157(16) -0.0050(13)
C32 0.0658(19) 0.0627(19) 0.153(4) -0.018(2) 0.005(2) -0.0092(15)
C33 0.098(3) 0.068(2) 0.131(4) -0.022(2) -0.025(3) 0.004(2)
C34 0.136(3) 0.082(2) 0.080(2) -0.018(2) -0.011(2) 0.005(2)
C35 0.094(2) 0.0678(19) 0.0730(19) -0.0090(17) 0.0062(16) -0.0051(16)
C36 0.0555(14) 0.0607(15) 0.0662(15) 0.0051(13) 0.0085(11) 0.0043(12)
C37 0.0709(18) 0.0655(19) 0.122(3) 0.002(2) 0.0136(18) 0.0106(15)
C38 0.082(2) 0.084(2) 0.140(4) -0.001(3) 0.024(2) 0.029(2)
C39 0.0682(19) 0.109(3) 0.103(3) 0.008(2) 0.0193(17) 0.025(2)
C40 0.0591(16) 0.090(2) 0.101(2) 0.019(2) 0.0226(16) 0.0051(16)
C41 0.0580(15) 0.0700(18) 0.0825(19) 0.0096(16) 0.0152(13) 0.0061(13)
C42 0.087(2) 0.085(2) 0.0641(17) 0.0051(17) -0.0021(15) 0.0028(17)

loop_
_geom_bond_atom_site_label_1
_geom_bond_atom_site_label_2
_geom_bond_distance
_geom_bond_site_symmetry_2
_geom_bond_publ_flag
B1 O5 1.363(3) . ?
B1 O4 1.369(3) . ?
B1 C10 1.548(4) . ?
N1 C8 1.285(3) . ?
N1 S1 1.663(2) . ?
S1 O1 1.430(2) . ?
S1 O2 1.434(2) . ?
S1 C1 1.747(3) . ?
O3 C12 1.362(4) . ?
O3 C9 1.366(3) . ?
O4 C13 1.451(3) . ?
O5 C28 1.444(3) . ?
O6 C15 1.395(4) . ?
O6 C14 1.433(3) . ?
O7 C42 1.422(4) . ?
O7 C29 1.436(3) . ?
C1 C2 1.376(4) . ?
C1 C6 1.390(4) . ?
C2 C3 1.387(5) . ?
C3 C4 1.388(5) . ?
C4 C5 1.357(5) . ?
C4 C7 1.517(6) . ?
C5 C6 1.377(5) . ?
C8 C9 1.431(3) . ?
C9 C10 1.368(4) . ?
C10 C11 1.430(4) . ?
C11 C12 1.331(5) . ?
C13 C14 1.542(4) . ?
C13 C28 1.543(3) . ?
C14 C22 1.535(4) . ?
C14 C16 1.536(4) . ?
C16 C17 1.376(5) . ?
C16 C21 1.396(5) . ?
C17 C18 1.407(7) . ?
C18 C19 1.377(8) . ?
C19 C20 1.336(8) . ?
C20 C21 1.391(6) . ?
C22 C27 1.372(5) . ?
C22 C23 1.374(5) . ?
C23 C24 1.384(6) . ?
C24 C25 1.344(7) . ?
C25 C26 1.352(7) . ?
C26 C27 1.380(5) . ?
C28 C29 1.564(4) . ?
C29 C30 1.517(4) . ?
C29 C36 1.530(4) . ?
C30 C35 1.385(4) . ?
C30 C31 1.393(4) . ?
C31 C32 1.383(5) . ?
C32 C33 1.365(6) . ?
C33 C34 1.368(6) . ?
C34 C35 1.396(5) . ?
C36 C41 1.372(4) . ?
C36 C37 1.384(4) . ?
C37 C38 1.389(5) . ?
C38 C39 1.370(6) . ?
C39 C40 1.353(6) . ?
C40 C41 1.391(4) . ?

loop_
_cod_related_entry_id
_cod_related_entry_database
_cod_related_entry_code
1 ChemSpider 9506468
